data_7115756
loop_
_publ_author_name
'Di Wu'
'Yongxin Li'
'Rakesh Ganguly'
'Rei Kinjo'

_publ_section_title
;
 Synthesis and structural characterization of a C4 cumulene including
 4-pyridylidene units, and its reactivity towards ammonia-borane
;
_journal_name_full Chem.Commun.
_journal_page_first 12378
_journal_paper_doi 10.1039/C4cc05886K
_journal_volume 50
_journal_year 2014
_chemical_formula_sum 'C32 H36 N2'
_chemical_formula_weight 448.63
_space_group_crystal_system trigonal
_space_group_IT_number 148
_space_group_name_Hall '-R 3'
_space_group_name_H-M_alt 'R -3'
_symmetry_space_group_name_Hall '-R 3'
_symmetry_space_group_name_H-M 'R -3 :H'
_atom_sites_solution_hydrogens geom
_cell_angle_alpha 90
_cell_angle_beta 90
_cell_angle_gamma 120
_cell_formula_units_Z 9
_cell_length_a 23.7045(15)
_cell_length_b 23.7045(15)
_cell_length_c 11.9100(8)
_cell_measurement_reflns_used 2471
_cell_measurement_temperature 103.(2)
_cell_measurement_theta_max 25.1007
_cell_measurement_theta_min 2.6196
_cell_volume 5795.7(6)
_computing_cell_refinement 'SAINT V8.34A (Bruker AXS Inc., 2013)'
_computing_data_collection 'Bruker APEX2'
_computing_data_reduction 'SAINT V8.34A (Bruker AXS Inc., 2013)'
_computing_molecular_graphics 'Bruker SHELXTL'
_computing_publication_material 'Bruker SHELXTL'
_computing_structure_refinement 'SHELXL-2013 (Sheldrick, 2013)'
_computing_structure_solution 'SHELXS-97 (Sheldrick 2008)'
_diffrn_ambient_temperature 103.(2)
_diffrn_detector_area_resol_mean 8.3333
_diffrn_measured_fraction_theta_full 0.999
_diffrn_measured_fraction_theta_max 0.999
_diffrn_measurement_device_type 'Bruker APEX-II CCD'
_diffrn_measurement_method '\f and \w scans'
_diffrn_radiation_monochromator graphite
_diffrn_radiation_type MoK\a
_diffrn_radiation_wavelength 0.71073
_diffrn_reflns_av_R_equivalents 0.0808
_diffrn_reflns_av_sigmaI/netI 0.0725
_diffrn_reflns_limit_h_max 33
_diffrn_reflns_limit_h_min -18
_diffrn_reflns_limit_k_max 27
_diffrn_reflns_limit_k_min -33
_diffrn_reflns_limit_l_max 17
_diffrn_reflns_limit_l_min -17
_diffrn_reflns_number 24989
_diffrn_reflns_theta_full 30.53
_diffrn_reflns_theta_max 30.53
_diffrn_reflns_theta_min 2.62
_exptl_absorpt_coefficient_mu 0.067
_exptl_absorpt_correction_T_max 0.97
_exptl_absorpt_correction_T_min 0.90
_exptl_absorpt_correction_type multi-scan
_exptl_absorpt_process_details 'SADABS V2012/1 (Bruker AXS Inc.)'
_exptl_crystal_colour black
_exptl_crystal_density_diffrn 1.157
_exptl_crystal_density_method 'not measured'
_exptl_crystal_description block
_exptl_crystal_F_000 2178
_exptl_crystal_size_max 0.420
_exptl_crystal_size_mid 0.410
_exptl_crystal_size_min 0.400
_refine_diff_density_max 0.379
_refine_diff_density_min -0.355
_refine_ls_extinction_method none
_refine_ls_goodness_of_fit_ref 1.022
_refine_ls_hydrogen_treatment constr
_refine_ls_matrix_type full
_refine_ls_number_parameters 158
_refine_ls_number_reflns 3935
_refine_ls_number_restraints 0
_refine_ls_restrained_S_all 1.022
_refine_ls_R_factor_all 0.1208
_refine_ls_R_factor_gt 0.0635
_refine_ls_shift/su_max 0.000
_refine_ls_shift/su_mean 0.000
_refine_ls_structure_factor_coef Fsqd
_refine_ls_weighting_details 'w=1/[\s^2^(Fo^2^)+(0.0638P)^2^+9.4392P] where P=(Fo^2^+2Fc^2^)/3'
_refine_ls_weighting_scheme calc
_refine_ls_wR_factor_gt 0.1428
_refine_ls_wR_factor_ref 0.1720
_reflns_number_gt 2369
_reflns_number_total 3935
_reflns_threshold_expression 'I > 2\s(I)'
_cod_data_source_file c4cc05886k2.cif
_cod_data_source_block Ib
_cod_original_cell_volume 5795.7(8)
_cod_database_code 7115756

loop_
_space_group_symop_operation_xyz
'x, y, z'
'-y, x-y, z'
'-x+y, -x, z'
'x+2/3, y+1/3, z+1/3'
'-y+2/3, x-y+1/3, z+1/3'
'-x+y+2/3, -x+1/3, z+1/3'
'x+1/3, y+2/3, z+2/3'
'-y+1/3, x-y+2/3, z+2/3'
'-x+y+1/3, -x+2/3, z+2/3'
'-x, -y, -z'
'y, -x+y, -z'
'x-y, x, -z'
'-x+2/3, -y+1/3, -z+1/3'
'y+2/3, -x+y+1/3, -z+1/3'
'x-y+2/3, x+1/3, -z+1/3'
'-x+1/3, -y+2/3, -z+2/3'
'y+1/3, -x+y+2/3, -z+2/3'
'x-y+1/3, x+2/3, -z+2/3'

loop_
_atom_site_type_symbol
_atom_site_label
_atom_site_fract_x
_atom_site_fract_y
_atom_site_fract_z
_atom_site_U_iso_or_equiv
_atom_site_adp_type
_atom_site_calc_flag
_atom_site_refinement_flags_adp
_atom_site_refinement_flags_posn
_atom_site_occupancy
C C1 0.43597(9) 0.07835(9) 0.08896(16) 0.0238(4) Uani d . . 1
C C2 0.37341(10) 0.01954(10) 0.12563(17) 0.0317(5) Uani d . . 1
H H2A 0.3546 -0.0108 0.0625 0.048 Uiso calc U R 1
H H2B 0.3426 0.0332 0.1505 0.048 Uiso calc U R 1
H H2C 0.3823 -0.002 0.1878 0.048 Uiso calc U R 1
C C3 0.46342(9) 0.07845(10) -0.01465(16) 0.0273(4) Uani d . . 1
H H3 0.4416 0.0413 -0.0618 0.033 Uiso calc U R 1
C C4 0.52158(10) 0.13102(10) -0.05093(15) 0.0274(4) Uani d . . 1
C C5 0.55123(12) 0.13039(12) -0.16303(17) 0.0410(6) Uani d . . 1
H H5A 0.5734 0.1745 -0.1947 0.062 Uiso calc U R 1
H H5B 0.5168 0.1008 -0.2144 0.062 Uiso calc U R 1
H H5C 0.5827 0.1155 -0.1526 0.062 Uiso calc U R 1
C C6 0.55268(9) 0.18489(10) 0.01914(15) 0.0253(4) Uani d . . 1
H H6 0.5928 0.2211 -0.0042 0.03 Uiso calc U R 1
C C7 0.52663(9) 0.18727(9) 0.12277(15) 0.0212(4) Uani d . . 1
C C8 0.56251(9) 0.24763(9) 0.19443(17) 0.0281(4) Uani d . . 1
H H8A 0.531 0.2559 0.2336 0.042 Uiso calc U R 1
H H8B 0.5904 0.285 0.1466 0.042 Uiso calc U R 1
H H8C 0.5894 0.2412 0.2496 0.042 Uiso calc U R 1
C C9 0.46774(8) 0.13334(8) 0.15870(14) 0.0190(4) Uani d . . 1
C C10 0.43874(8) 0.13717(8) 0.26791(14) 0.0183(4) Uani d . . 1
C C11 0.46338(9) 0.12929(8) 0.36524(14) 0.0207(4) Uani d . . 1
H H11 0.4958 0.1169 0.3618 0.025 Uiso calc U R 1
C C12 0.47070(10) 0.12839(10) 0.57219(15) 0.0277(4) Uani d . . 1
H H12A 0.4693 0.1561 0.6318 0.041 Uiso calc U R 1
H H12B 0.516 0.1397 0.559 0.041 Uiso calc U R 1
H H12C 0.4451 0.0826 0.5949 0.041 Uiso calc U R 1
C C13 0.39865(9) 0.15878(9) 0.47289(15) 0.0239(4) Uani d . . 1
H H13 0.3869 0.1684 0.5436 0.029 Uiso calc U R 1
C C14 0.37068(9) 0.16555(9) 0.37951(16) 0.0232(4) Uani d . . 1
H H14 0.339 0.1787 0.3869 0.028 Uiso calc U R 1
C C15 0.38704(8) 0.15363(8) 0.26814(15) 0.0191(4) Uani d . . 1
C C16 0.35839(8) 0.15896(8) 0.17114(16) 0.0218(4) Uani d . . 1
H H16 0.3741 0.1514 0.1027 0.026 Uiso calc U R 1
N N1 0.44357(8) 0.13842(8) 0.46950(12) 0.0235(3) Uani d . . 1

loop_
_atom_site_aniso_label
_atom_site_aniso_U_11
_atom_site_aniso_U_22
_atom_site_aniso_U_33
_atom_site_aniso_U_12
_atom_site_aniso_U_13
_atom_site_aniso_U_23
C1 0.0216(9) 0.0259(10) 0.0258(9) 0.0133(8) -0.0051(7) -0.0055(7)
C2 0.0287(11) 0.0253(10) 0.0351(11) 0.0090(9) -0.0039(8) -0.0093(8)
C3 0.0286(10) 0.0317(11) 0.0246(9) 0.0173(9) -0.0080(8) -0.0096(8)
C4 0.0300(10) 0.0370(11) 0.0210(9) 0.0210(9) -0.0027(8) -0.0011(8)
C5 0.0435(13) 0.0564(15) 0.0249(10) 0.0262(12) 0.0005(9) -0.0058(10)
C6 0.0216(9) 0.0309(10) 0.0255(9) 0.0147(8) 0.0002(7) 0.0025(8)
C7 0.0195(9) 0.0248(9) 0.0228(9) 0.0138(8) -0.0036(7) -0.0012(7)
C8 0.0208(9) 0.0234(10) 0.0343(11) 0.0066(8) 0.0007(8) -0.0036(8)
C9 0.0190(8) 0.0224(9) 0.0197(8) 0.0134(7) -0.0044(7) -0.0025(7)
C10 0.0171(8) 0.0156(8) 0.0216(8) 0.0078(7) -0.0015(6) -0.0021(6)
C11 0.0211(9) 0.0204(9) 0.0225(9) 0.0117(7) -0.0011(7) -0.0023(7)
C12 0.0363(11) 0.0322(11) 0.0200(9) 0.0212(9) -0.0042(8) -0.0017(8)
C13 0.0260(10) 0.0219(9) 0.0242(9) 0.0123(8) 0.0040(7) 0.0000(7)
C14 0.0217(9) 0.0212(9) 0.0304(10) 0.0136(8) 0.0022(7) 0.0002(7)
C15 0.0162(8) 0.0136(8) 0.0260(9) 0.0063(7) -0.0004(7) -0.0003(7)
C16 0.0192(9) 0.0182(8) 0.0269(9) 0.0086(7) -0.0015(7) -0.0013(7)
N1 0.0298(9) 0.0272(8) 0.0194(7) 0.0188(7) -0.0025(6) -0.0022(6)

loop_
_atom_type_symbol
_atom_type_description
_atom_type_scat_dispersion_real
_atom_type_scat_dispersion_imag
_atom_type_scat_source
C C 0.0033 0.0016 'International Tables Vol C Tables 4.2.6.8 and 6.1.1.4'
H H 0.0000 0.0000 'International Tables Vol C Tables 4.2.6.8 and 6.1.1.4'
N N 0.0061 0.0033 'International Tables Vol C Tables 4.2.6.8 and 6.1.1.4'

loop_
_geom_angle_atom_site_label_1
_geom_angle_atom_site_label_2
_geom_angle_atom_site_label_3
_geom_angle_site_symmetry_1
_geom_angle_site_symmetry_3
_geom_angle
C3 C1 C9 . . 119.22(17)
C3 C1 C2 . . 120.08(17)
C9 C1 C2 . . 120.69(17)
C1 C2 H2A . . 109.5
C1 C2 H2B . . 109.5
H2A C2 H2B . . 109.5
C1 C2 H2C . . 109.5
H2A C2 H2C . . 109.5
H2B C2 H2C . . 109.5
C4 C3 C1 . . 122.06(18)
C4 C3 H3 . . 119.0
C1 C3 H3 . . 119.0
C3 C4 C6 . . 118.12(17)
C3 C4 C5 . . 121.63(19)
C6 C4 C5 . . 120.26(19)
C4 C5 H5A . . 109.5
C4 C5 H5B . . 109.5
H5A C5 H5B . . 109.5
C4 C5 H5C . . 109.5
H5A C5 H5C . . 109.5
H5B C5 H5C . . 109.5
C4 C6 C7 . . 121.81(18)
C4 C6 H6 . . 119.1
C7 C6 H6 . . 119.1
C6 C7 C9 . . 119.38(17)
C6 C7 C8 . . 119.18(17)
C9 C7 C8 . . 121.43(16)
C7 C8 H8A . . 109.5
C7 C8 H8B . . 109.5
H8A C8 H8B . . 109.5
C7 C8 H8C . . 109.5
H8A C8 H8C . . 109.5
H8B C8 H8C . . 109.5
C1 C9 C7 . . 119.40(16)
C1 C9 C10 . . 121.41(16)
C7 C9 C10 . . 119.12(15)
C11 C10 C15 . . 120.90(16)
C11 C10 C9 . . 119.60(15)
C15 C10 C9 . . 119.38(15)
C10 C11 N1 . . 122.99(16)
C10 C11 H11 . . 118.5
N1 C11 H11 . . 118.5
N1 C12 H12A . . 109.5
N1 C12 H12B . . 109.5
H12A C12 H12B . . 109.5
N1 C12 H12C . . 109.5
H12A C12 H12C . . 109.5
H12B C12 H12C . . 109.5
C14 C13 N1 . . 122.24(17)
C14 C13 H13 . . 118.9
N1 C13 H13 . . 118.9
C13 C14 C15 . . 122.52(17)
C13 C14 H14 . . 118.7
C15 C14 H14 . . 118.7
C16 C15 C14 . . 123.88(16)
C16 C15 C10 . . 122.76(16)
C14 C15 C10 . . 113.34(15)
C15 C16 C16 . 13 127.2(2)
C15 C16 H16 . . 116.4
C16 C16 H16 13 . 116.4
C13 N1 C11 . . 117.75(15)
C13 N1 C12 . . 121.11(15)
C11 N1 C12 . . 121.13(15)

loop_
_geom_bond_atom_site_label_1
_geom_bond_atom_site_label_2
_geom_bond_site_symmetry_2
_geom_bond_distance
C1 C3 . 1.394(3)
C1 C9 . 1.405(2)
C1 C2 . 1.505(3)
C2 H2A . 0.98
C2 H2B . 0.98
C2 H2C . 0.98
C3 C4 . 1.386(3)
C3 H3 . 0.95
C4 C6 . 1.389(3)
C4 C5 . 1.512(3)
C5 H5A . 0.98
C5 H5B . 0.98
C5 H5C . 0.98
C6 C7 . 1.394(2)
C6 H6 . 0.95
C7 C9 . 1.408(2)
C7 C8 . 1.511(3)
C8 H8A . 0.98
C8 H8B . 0.98
C8 H8C . 0.98
C9 C10 . 1.495(2)
C10 C11 . 1.352(2)
C10 C15 . 1.460(2)
C11 N1 . 1.382(2)
C11 H11 . 0.95
C12 N1 . 1.456(2)
C12 H12A . 0.98
C12 H12B . 0.98
C12 H12C . 0.98
C13 C14 . 1.345(3)
C13 N1 . 1.372(2)
C13 H13 . 0.95
C14 C15 . 1.449(2)
C14 H14 . 0.95
C15 C16 . 1.378(2)
C16 C16 13 1.411(3)
C16 H16 . 0.95
